data_4333304
loop_
_publ_author_name
'Lee, Jai Young'
'Lee, So Young'
'Seo, Joobeom'
'Park, Chul Soon'
'Go, Jung Nam'
'Sim, Wonbo'
'Lee, Shim Sung'

_publ_section_title
;
 Calix[4]bis(thiacrown): assembly of an endocyclic disilver(I) complex and
 exocyclic 3D copper(I) coordination polymers.
;
_journal_issue 16
_journal_name_full 'Inorganic chemistry'
_journal_page_first 6221
_journal_page_last 6223
_journal_paper_doi 10.1021/ic7005875
_journal_volume 46
_journal_year 2007
_chemical_formula_sum 'C44 H52 Cu4 I4 O6 S4'
_chemical_formula_weight 1566.86
_chemical_name_systematic
; 
 ? 
;
_space_group_IT_number 61
_symmetry_cell_setting orthorhombic
_symmetry_space_group_name_Hall '-P 2ac 2ab'
_symmetry_space_group_name_H-M 'P b c a'
_atom_sites_solution_hydrogens geom
_atom_sites_solution_primary direct
_atom_sites_solution_secondary difmap
_audit_creation_method SHELXTL
_cell_angle_alpha 90.00
_cell_angle_beta 90.00
_cell_angle_gamma 90.00
_cell_formula_units_Z 8
_cell_length_a 20.2463(11)
_cell_length_b 19.9394(11)
_cell_length_c 24.9880(13)
_cell_measurement_reflns_used 7052
_cell_measurement_temperature 173(2)
_cell_measurement_theta_max 28.27
_cell_measurement_theta_min 2.26
_cell_volume 10087.6(9)
_computing_cell_refinement 'Bruker SMART'
_computing_data_collection 'Bruker SMART'
_computing_data_reduction 'Bruker SAINT'
_computing_molecular_graphics 'Bruker SHELXTL'
_computing_publication_material 'Bruker SHELXTL'
_computing_structure_refinement 'Bruker SHELXTL'
_computing_structure_solution 'Bruker SHELXTL'
_diffrn_ambient_temperature 173(2)
_diffrn_measured_fraction_theta_full 0.968
_diffrn_measured_fraction_theta_max 0.968
_diffrn_measurement_device_type 'CCD area detector'
_diffrn_measurement_method 'phi and omega scans'
_diffrn_radiation_monochromator graphite
_diffrn_radiation_source 'fine-focus sealed tube'
_diffrn_radiation_type MoK\a
_diffrn_radiation_wavelength 0.71073
_diffrn_reflns_av_R_equivalents 0.0596
_diffrn_reflns_av_sigmaI/netI 0.0563
_diffrn_reflns_limit_h_max 25
_diffrn_reflns_limit_h_min -26
_diffrn_reflns_limit_k_max 23
_diffrn_reflns_limit_k_min -26
_diffrn_reflns_limit_l_max 31
_diffrn_reflns_limit_l_min -33
_diffrn_reflns_number 62104
_diffrn_reflns_theta_full 28.30
_diffrn_reflns_theta_max 28.30
_diffrn_reflns_theta_min 1.65
_exptl_absorpt_coefficient_mu 4.322
_exptl_absorpt_correction_type 'Empirical SADABS'
_exptl_absorpt_process_details
; 
Ratio of minimum to maximum apparent transmission:  0.734919 
;
_exptl_crystal_colour colorless
_exptl_crystal_density_diffrn 2.063
_exptl_crystal_density_meas 0
_exptl_crystal_density_method 'not measured'
_exptl_crystal_description block
_exptl_crystal_F_000 6048
_exptl_crystal_size_max 0.20
_exptl_crystal_size_mid 0.20
_exptl_crystal_size_min 0.10
_refine_diff_density_max 1.548
_refine_diff_density_min -2.066
_refine_diff_density_rms 0.188
_refine_ls_extinction_method none
_refine_ls_goodness_of_fit_ref 1.133
_refine_ls_hydrogen_treatment constr
_refine_ls_matrix_type full
_refine_ls_number_parameters 559
_refine_ls_number_reflns 12147
_refine_ls_number_restraints 0
_refine_ls_restrained_S_all 1.133
_refine_ls_R_factor_all 0.1007
_refine_ls_R_factor_gt 0.0545
_refine_ls_shift/su_max 0.001
_refine_ls_shift/su_mean 0.000
_refine_ls_structure_factor_coef Fsqd
_refine_ls_weighting_details 'calc w=1/[\s^2^(Fo^2^)+(0.0255P)^2^+82.2107P] where P=(Fo^2^+2Fc^2^)/3'
_refine_ls_weighting_scheme calc
_refine_ls_wR_factor_gt 0.0959
_refine_ls_wR_factor_ref 0.1130
_reflns_number_gt 8171
_reflns_number_total 12147
_reflns_threshold_expression >2sigma(I)
_cod_data_source_file ic7005875sup3.cif
_cod_data_source_block sss
_cod_depositor_comments
;
The following automatic conversions were performed:

'_symmetry_cell_setting' value 'Orthorhombic' changed to
'orthorhombic' according to
/home/saulius/struct/CIF-dictionaries/cif_core.dic dictionary named
'cif_core.dic' version 2.4.2 from 2011-04-26.

Automatic conversion script
Id: cif_fix_values 1891 2012-01-12 08:04:46Z andrius 

 Adding full bibliography for 4333302--4333304.cif.
;
_cod_original_sg_symbol_H-M Pbca
_cod_database_code 4333304

loop_
_symmetry_equiv_pos_as_xyz
'x, y, z'
'-x+1/2, -y, z+1/2'
'-x, y+1/2, -z+1/2'
'x+1/2, -y+1/2, -z'
'-x, -y, -z'
'x-1/2, y, -z-1/2'
'x, -y-1/2, z-1/2'
'-x-1/2, y-1/2, z'

loop_
_atom_site_label
_atom_site_type_symbol
_atom_site_fract_x
_atom_site_fract_y
_atom_site_fract_z
_atom_site_U_iso_or_equiv
_atom_site_adp_type
_atom_site_occupancy
_atom_site_symmetry_multiplicity
_atom_site_calc_flag
_atom_site_refinement_flags
Cu2 Cu 0.27296(4) 0.44069(5) 1.12634(4) 0.0326(2) Uani 1 1 d .
Cu3 Cu 0.14511(5) 0.43717(5) 1.10229(4) 0.0350(2) Uani 1 1 d .
Cu1 Cu 0.21101(5) 0.54924(5) 1.06044(4) 0.0335(2) Uani 1 1 d .
Cu4 Cu 0.23621(5) 0.43098(5) 1.02091(4) 0.0397(2) Uani 1 1 d .
I4 I 0.18756(3) 0.53621(3) 1.166192(19) 0.03073(12) Uani 1 1 d .
I3 I 0.11032(2) 0.48884(3) 1.00950(2) 0.03260(12) Uani 1 1 d .
I1 I 0.22861(2) 0.32828(2) 1.08501(2) 0.02969(11) Uani 1 1 d .
I2 I 0.33923(2) 0.50976(3) 1.05300(2) 0.03467(13) Uani 1 1 d .
S1 S 0.20866(10) 0.65916(10) 1.03376(8) 0.0346(5) Uani 1 1 d .
S2 S 0.25302(10) 0.91496(10) 0.93079(7) 0.0304(4) Uani 1 1 d .
S3 S 0.44043(10) 0.62505(15) 0.63668(8) 0.0514(7) Uani 1 1 d .
S4 S 0.66552(9) 0.58244(9) 0.79834(7) 0.0262(4) Uani 1 1 d .
O1 O 0.3395(2) 0.6432(2) 0.91284(19) 0.0266(11) Uani 1 1 d .
O3 O 0.3792(2) 0.8055(3) 0.8454(2) 0.0320(12) Uani 1 1 d .
O2 O 0.1578(2) 0.7833(2) 0.9550(2) 0.0325(12) Uani 1 1 d .
O4 O 0.3574(2) 0.6761(3) 0.77266(19) 0.0281(11) Uani 1 1 d .
O6 O 0.5160(2) 0.6874(2) 0.86108(19) 0.0245(11) Uani 1 1 d .
O5 O 0.5637(3) 0.5505(3) 0.7066(2) 0.0481(16) Uani 1 1 d .
C8 C 0.3156(4) 0.8101(4) 0.7412(3) 0.040(2) Uani 1 1 d .
H8A H 0.3082 0.7996 0.7037 0.048 Uiso 1 1 calc R
H8B H 0.2982 0.8547 0.7472 0.048 Uiso 1 1 calc R
C9 C 0.3887(4) 0.8134(4) 0.7495(3) 0.0367(19) Uani 1 1 d .
C10 C 0.4301(5) 0.8175(4) 0.7054(4) 0.048(2) Uani 1 1 d .
H10A H 0.4117 0.8168 0.6713 0.057 Uiso 1 1 calc R
C11 C 0.4973(5) 0.8228(5) 0.7106(4) 0.055(3) Uani 1 1 d .
H11A H 0.5238 0.8252 0.6803 0.066 Uiso 1 1 calc R
C12 C 0.5253(4) 0.8244(4) 0.7607(4) 0.050(2) Uani 1 1 d .
H12A H 0.5709 0.8282 0.7638 0.059 Uiso 1 1 calc R
C13 C 0.4869(4) 0.8206(4) 0.8071(4) 0.0361(19) Uani 1 1 d .
C14 C 0.4183(4) 0.8148(4) 0.8005(3) 0.0337(19) Uani 1 1 d .
C15 C 0.5208(4) 0.8273(4) 0.8606(4) 0.045(2) Uani 1 1 d .
H15A H 0.5202 0.8744 0.8704 0.054 Uiso 1 1 calc R
H15B H 0.5667 0.8148 0.8558 0.054 Uiso 1 1 calc R
C16 C 0.4944(3) 0.7881(4) 0.9077(3) 0.0350(19) Uani 1 1 d .
C21 C 0.4936(3) 0.7179(4) 0.9076(3) 0.0231(15) Uani 1 1 d .
C20 C 0.4693(3) 0.6804(4) 0.9505(3) 0.0285(17) Uani 1 1 d .
C19 C 0.4470(3) 0.7173(5) 0.9953(3) 0.042(2) Uani 1 1 d .
H19A H 0.4314 0.6941 1.0250 0.050 Uiso 1 1 calc R
C18 C 0.4475(4) 0.7860(6) 0.9965(4) 0.052(3) Uani 1 1 d .
H18A H 0.4322 0.8088 1.0264 0.062 Uiso 1 1 calc R
C22 C 0.4657(3) 0.6054(4) 0.9513(3) 0.0302(17) Uani 1 1 d .
H22A H 0.4423 0.5919 0.9834 0.036 Uiso 1 1 calc R
H22B H 0.5104 0.5881 0.9541 0.036 Uiso 1 1 calc R
C23 C 0.4329(3) 0.5724(4) 0.9039(3) 0.0241(15) Uani 1 1 d .
C24 C 0.4646(4) 0.5201(4) 0.8769(3) 0.0327(18) Uani 1 1 d .
H24A H 0.5057 0.5055 0.8887 0.039 Uiso 1 1 calc R
C25 C 0.4361(4) 0.4901(4) 0.8334(3) 0.0360(19) Uani 1 1 d .
H25A H 0.4581 0.4558 0.8156 0.043 Uiso 1 1 calc R
C26 C 0.3749(4) 0.5107(4) 0.8162(3) 0.0307(17) Uani 1 1 d .
H26A H 0.3562 0.4900 0.7864 0.037 Uiso 1 1 calc R
C27 C 0.3403(3) 0.5615(4) 0.8418(3) 0.0254(15) Uani 1 1 d .
C28 C 0.3701(3) 0.5911(4) 0.8860(3) 0.0231(15) Uani 1 1 d .
C1 C 0.2721(4) 0.5794(4) 0.8220(3) 0.0352(18) Uani 1 1 d .
H1A H 0.2405 0.5611 0.8473 0.042 Uiso 1 1 calc R
H1B H 0.2654 0.5561 0.7884 0.042 Uiso 1 1 calc R
C2 C 0.2538(3) 0.6521(4) 0.8130(3) 0.0295(17) Uani 1 1 d .
C3 C 0.1914(4) 0.6744(5) 0.8274(3) 0.039(2) Uani 1 1 d .
H3A H 0.1635 0.6451 0.8454 0.047 Uiso 1 1 calc R
C4 C 0.1692(4) 0.7378(5) 0.8161(4) 0.045(2) Uani 1 1 d .
H4A H 0.1272 0.7513 0.8267 0.054 Uiso 1 1 calc R
C5 C 0.2103(4) 0.7811(5) 0.7889(3) 0.045(2) Uani 1 1 d .
H5A H 0.1954 0.8239 0.7805 0.054 Uiso 1 1 calc R
C6 C 0.2740(4) 0.7621(4) 0.7736(3) 0.0335(18) Uani 1 1 d .
C7 C 0.2943(3) 0.6970(4) 0.7860(3) 0.0278(16) Uani 1 1 d .
C29 C 0.2818(3) 0.6260(4) 0.9432(3) 0.0304(17) Uani 1 1 d .
H29A H 0.2855 0.5806 0.9568 0.036 Uiso 1 1 calc R
H29B H 0.2427 0.6287 0.9209 0.036 Uiso 1 1 calc R
C36 C 0.3450(4) 0.8628(4) 0.8640(3) 0.0339(18) Uani 1 1 d .
H36A H 0.3186 0.8817 0.8354 0.041 Uiso 1 1 calc R
H36B H 0.3763 0.8965 0.8759 0.041 Uiso 1 1 calc R
C35 C 0.3009(4) 0.8424(4) 0.9100(3) 0.0307(17) Uani 1 1 d .
H35A H 0.3274 0.8262 0.9396 0.037 Uiso 1 1 calc R
H35B H 0.2715 0.8066 0.8988 0.037 Uiso 1 1 calc R
C34 C 0.1693(4) 0.8926(4) 0.9137(3) 0.0372(19) Uani 1 1 d .
H34A H 0.1445 0.9336 0.9084 0.045 Uiso 1 1 calc R
H34B H 0.1701 0.8690 0.8798 0.045 Uiso 1 1 calc R
C33 C 0.1325(4) 0.8498(4) 0.9534(4) 0.0377(19) Uani 1 1 d .
H33A H 0.1360 0.8698 0.9887 0.045 Uiso 1 1 calc R
H33B H 0.0861 0.8485 0.9438 0.045 Uiso 1 1 calc R
C37 C 0.3619(4) 0.6545(4) 0.7184(3) 0.0331(18) Uani 1 1 d .
H37A H 0.3504 0.6910 0.6944 0.040 Uiso 1 1 calc R
H37B H 0.3316 0.6176 0.7120 0.040 Uiso 1 1 calc R
C38 C 0.4319(4) 0.6324(5) 0.7085(3) 0.039(2) Uani 1 1 d .
H38A H 0.4403 0.5896 0.7256 0.046 Uiso 1 1 calc R
H38B H 0.4628 0.6651 0.7225 0.046 Uiso 1 1 calc R
C39 C 0.5208(5) 0.5963(7) 0.6264(4) 0.076(4) Uani 1 1 d .
H39A H 0.5264 0.5903 0.5882 0.091 Uiso 1 1 calc R
H39B H 0.5504 0.6320 0.6372 0.091 Uiso 1 1 calc R
C44 C 0.5775(3) 0.6515(4) 0.8643(3) 0.0274(16) Uani 1 1 d .
H44A H 0.5701 0.6064 0.8775 0.033 Uiso 1 1 calc R
H44B H 0.6076 0.6742 0.8884 0.033 Uiso 1 1 calc R
C30 C 0.2770(3) 0.6749(4) 0.9887(3) 0.0307(17) Uani 1 1 d .
H30A H 0.2726 0.7197 0.9741 0.037 Uiso 1 1 calc R
H30B H 0.3179 0.6734 1.0090 0.037 Uiso 1 1 calc R
C41 C 0.5958(4) 0.4961(4) 0.7312(3) 0.040(2) Uani 1 1 d .
H41A H 0.6365 0.4865 0.7122 0.048 Uiso 1 1 calc R
H41B H 0.5679 0.4567 0.7290 0.048 Uiso 1 1 calc R
C43 C 0.6060(4) 0.6494(4) 0.8086(3) 0.0349(18) Uani 1 1 d .
H43A H 0.6272 0.6920 0.8012 0.042 Uiso 1 1 calc R
H43B H 0.5701 0.6440 0.7832 0.042 Uiso 1 1 calc R
C17 C 0.4712(4) 0.8213(5) 0.9525(4) 0.048(3) Uani 1 1 d .
H17A H 0.4715 0.8679 0.9533 0.058 Uiso 1 1 calc R
C32 C 0.1155(4) 0.7443(4) 0.9873(5) 0.059(3) Uani 1 1 d .
H32A H 0.0712 0.7458 0.9725 0.071 Uiso 1 1 calc R
H32B H 0.1139 0.7634 1.0229 0.071 Uiso 1 1 calc R
C31 C 0.1375(4) 0.6728(4) 0.9910(4) 0.045(2) Uani 1 1 d .
H31A H 0.1480 0.6570 0.9553 0.054 Uiso 1 1 calc R
H31B H 0.1011 0.6460 1.0042 0.054 Uiso 1 1 calc R
C40 C 0.5435(8) 0.5359(5) 0.6519(4) 0.087(5) Uani 1 1 d .
H40A H 0.5805 0.5175 0.6321 0.105 Uiso 1 1 calc R
H40B H 0.5084 0.5028 0.6521 0.105 Uiso 1 1 calc R
C42 C 0.6112(4) 0.5110(4) 0.7892(3) 0.0313(17) Uani 1 1 d .
H42A H 0.6315 0.4718 0.8051 0.038 Uiso 1 1 calc R
H42B H 0.5701 0.5194 0.8080 0.038 Uiso 1 1 calc R

loop_
_atom_site_aniso_label
_atom_site_aniso_U_11
_atom_site_aniso_U_22
_atom_site_aniso_U_33
_atom_site_aniso_U_23
_atom_site_aniso_U_13
_atom_site_aniso_U_12
Cu2 0.0285(5) 0.0375(5) 0.0316(5) 0.0012(4) -0.0033(4) -0.0013(4)
Cu3 0.0304(5) 0.0432(6) 0.0315(5) 0.0044(4) -0.0017(4) -0.0030(4)
Cu1 0.0353(5) 0.0354(5) 0.0298(5) 0.0032(4) 0.0008(4) -0.0049(4)
Cu4 0.0469(6) 0.0439(6) 0.0284(5) -0.0022(5) 0.0024(5) 0.0002(5)
I4 0.0373(3) 0.0327(3) 0.0222(2) -0.0015(2) 0.0032(2) 0.0041(2)
I3 0.0325(3) 0.0326(3) 0.0327(3) 0.0008(2) -0.0112(2) -0.0011(2)
I1 0.0294(2) 0.0293(2) 0.0304(3) -0.0025(2) 0.0032(2) 0.0014(2)
I2 0.0260(2) 0.0416(3) 0.0364(3) 0.0098(2) 0.0006(2) -0.0040(2)
S1 0.0340(10) 0.0315(11) 0.0383(11) -0.0042(9) 0.0143(9) -0.0039(8)
S2 0.0316(9) 0.0338(10) 0.0258(9) 0.0035(8) 0.0015(8) -0.0002(8)
S3 0.0253(10) 0.105(2) 0.0239(11) 0.0023(12) 0.0004(9) -0.0173(12)
S4 0.0244(9) 0.0321(10) 0.0222(9) 0.0004(8) 0.0064(7) 0.0032(7)
O1 0.018(2) 0.035(3) 0.027(3) 0.002(2) 0.003(2) -0.006(2)
O3 0.027(3) 0.030(3) 0.039(3) 0.008(2) -0.001(2) -0.001(2)
O2 0.024(3) 0.028(3) 0.045(3) 0.005(2) 0.006(2) 0.004(2)
O4 0.023(2) 0.038(3) 0.023(3) 0.001(2) -0.005(2) 0.001(2)
O6 0.022(2) 0.026(3) 0.026(3) -0.002(2) 0.000(2) 0.005(2)
O5 0.065(4) 0.044(4) 0.035(3) -0.012(3) -0.016(3) 0.020(3)
C8 0.054(5) 0.029(4) 0.036(5) 0.006(4) -0.005(4) 0.013(4)
C9 0.054(5) 0.025(4) 0.031(4) 0.004(3) 0.013(4) 0.005(4)
C10 0.070(7) 0.032(5) 0.041(5) 0.002(4) 0.008(5) 0.002(4)
C11 0.063(7) 0.042(6) 0.061(7) 0.000(5) 0.030(6) 0.001(5)
C12 0.039(5) 0.036(5) 0.073(7) 0.006(5) 0.022(5) 0.005(4)
C13 0.032(4) 0.017(4) 0.059(6) 0.006(4) 0.007(4) 0.003(3)
C14 0.030(4) 0.021(4) 0.050(5) 0.005(4) 0.011(4) 0.006(3)
C15 0.027(4) 0.033(5) 0.075(7) -0.002(5) -0.004(4) -0.002(4)
C16 0.017(3) 0.036(4) 0.052(5) -0.019(4) -0.008(3) 0.004(3)
C21 0.008(3) 0.034(4) 0.028(4) -0.006(3) -0.003(3) 0.005(3)
C20 0.013(3) 0.051(5) 0.022(4) -0.006(3) -0.001(3) -0.003(3)
C19 0.016(4) 0.083(7) 0.026(4) -0.015(4) 0.002(3) -0.005(4)
C18 0.022(4) 0.085(8) 0.048(6) -0.040(6) -0.006(4) 0.012(4)
C22 0.017(3) 0.054(5) 0.019(4) 0.006(3) -0.005(3) -0.005(3)
C23 0.015(3) 0.037(4) 0.020(4) 0.003(3) 0.004(3) -0.007(3)
C24 0.026(4) 0.039(5) 0.033(4) 0.007(4) 0.002(3) -0.005(3)
C25 0.037(4) 0.034(4) 0.037(5) 0.001(4) 0.016(4) -0.001(4)
C26 0.032(4) 0.033(4) 0.027(4) 0.002(3) 0.001(3) -0.012(3)
C27 0.021(3) 0.030(4) 0.025(4) 0.008(3) -0.001(3) -0.008(3)
C28 0.021(3) 0.029(4) 0.019(4) 0.007(3) 0.004(3) -0.004(3)
C1 0.036(4) 0.045(5) 0.024(4) 0.004(4) -0.009(3) -0.009(4)
C2 0.022(4) 0.046(5) 0.020(4) -0.004(3) -0.013(3) -0.002(3)
C3 0.026(4) 0.064(6) 0.028(4) -0.003(4) -0.004(3) -0.003(4)
C4 0.026(4) 0.066(6) 0.043(5) -0.008(5) -0.005(4) 0.006(4)
C5 0.041(5) 0.048(5) 0.045(5) -0.014(4) -0.014(4) 0.019(4)
C6 0.037(4) 0.042(5) 0.022(4) -0.003(3) -0.013(3) 0.001(4)
C7 0.026(4) 0.040(4) 0.017(4) -0.008(3) -0.009(3) 0.004(3)
C29 0.017(3) 0.052(5) 0.022(4) 0.001(3) 0.004(3) -0.007(3)
C36 0.035(4) 0.033(4) 0.034(4) -0.002(3) 0.002(4) -0.004(3)
C35 0.026(4) 0.030(4) 0.035(4) 0.007(3) -0.005(3) -0.004(3)
C34 0.037(4) 0.038(5) 0.037(5) 0.007(4) -0.015(4) 0.007(4)
C33 0.024(4) 0.036(4) 0.053(5) 0.000(4) -0.003(4) 0.005(3)
C37 0.031(4) 0.042(5) 0.027(4) -0.003(4) -0.008(3) -0.001(3)
C38 0.034(4) 0.060(6) 0.022(4) -0.001(4) -0.006(3) 0.005(4)
C39 0.048(6) 0.141(12) 0.038(6) -0.011(7) 0.002(5) 0.006(7)
C44 0.015(3) 0.044(5) 0.023(4) 0.001(3) 0.001(3) 0.006(3)
C30 0.022(4) 0.030(4) 0.040(4) -0.001(4) 0.011(3) -0.003(3)
C41 0.046(5) 0.036(5) 0.037(5) -0.005(4) -0.004(4) 0.005(4)
C43 0.044(5) 0.033(4) 0.028(4) 0.009(3) 0.007(4) 0.012(4)
C17 0.024(4) 0.049(5) 0.072(7) -0.030(5) -0.017(4) 0.015(4)
C32 0.038(5) 0.032(5) 0.106(9) 0.016(5) 0.028(5) 0.004(4)
C31 0.023(4) 0.037(5) 0.075(7) 0.006(5) 0.015(4) 0.002(3)
C40 0.181(14) 0.052(6) 0.028(5) -0.005(5) -0.002(7) 0.050(8)
C42 0.031(4) 0.032(4) 0.031(4) 0.004(3) 0.003(3) 0.001(3)

loop_
_atom_type_symbol
_atom_type_description
_atom_type_scat_dispersion_real
_atom_type_scat_dispersion_imag
_atom_type_scat_source
C C 0.0033 0.0016 'International Tables Vol C Tables 4.2.6.8 and 6.1.1.4'
H H 0.0000 0.0000 'International Tables Vol C Tables 4.2.6.8 and 6.1.1.4'
O O 0.0106 0.0060 'International Tables Vol C Tables 4.2.6.8 and 6.1.1.4'
S S 0.1246 0.1234 'International Tables Vol C Tables 4.2.6.8 and 6.1.1.4'
Cu Cu 0.3201 1.2651 'International Tables Vol C Tables 4.2.6.8 and 6.1.1.4'
I I -0.4742 1.8119 'International Tables Vol C Tables 4.2.6.8 and 6.1.1.4'

loop_
_geom_angle_atom_site_label_1
_geom_angle_atom_site_label_2
_geom_angle_atom_site_label_3
_geom_angle
_geom_angle_site_symmetry_1
_geom_angle_site_symmetry_3
S4 Cu2 I1 109.59(6) 5_667 .
S4 Cu2 I2 113.23(6) 5_667 .
I1 Cu2 I2 110.12(4) . .
S4 Cu2 Cu3 134.90(6) 5_667 .
I1 Cu2 Cu3 63.62(3) . .
I2 Cu2 Cu3 110.47(4) . .
S4 Cu2 Cu4 156.46(7) 5_667 .
I1 Cu2 Cu4 57.97(3) . .
I2 Cu2 Cu4 60.74(3) . .
Cu3 Cu2 Cu4 61.13(4) . .
S4 Cu2 I4 100.50(6) 5_667 .
I1 Cu2 I4 121.13(4) . .
I2 Cu2 I4 101.99(4) . .
Cu3 Cu2 I4 59.30(3) . .
Cu4 Cu2 I4 103.02(4) . .
S4 Cu2 Cu1 145.12(6) 5_667 .
I1 Cu2 Cu1 104.92(4) . .
I2 Cu2 Cu1 57.15(3) . .
Cu3 Cu2 Cu1 59.14(3) . .
Cu4 Cu2 Cu1 53.82(3) . .
I4 Cu2 Cu1 55.74(3) . .
S3 Cu3 I3 109.82(7) 2_565 .
S3 Cu3 Cu2 131.59(8) 2_565 .
I3 Cu3 Cu2 116.69(4) . .
S3 Cu3 I4 114.63(7) 2_565 .
I3 Cu3 I4 108.78(4) . .
Cu2 Cu3 I4 62.21(3) . .
S3 Cu3 Cu4 139.33(8) 2_565 .
I3 Cu3 Cu4 62.97(3) . .
Cu2 Cu3 Cu4 60.98(4) . .
I4 Cu3 Cu4 104.99(4) . .
S3 Cu3 I1 95.42(8) 2_565 .
I3 Cu3 I1 109.32(4) . .
Cu2 Cu3 I1 57.63(3) . .
I4 Cu3 I1 118.16(4) . .
Cu4 Cu3 I1 56.15(3) . .
S3 Cu3 Cu1 158.19(9) 2_565 .
I3 Cu3 Cu1 59.15(3) . .
Cu2 Cu3 Cu1 66.42(4) . .
I4 Cu3 Cu1 58.85(3) . .
Cu4 Cu3 Cu1 55.99(4) . .
I1 Cu3 Cu1 105.93(4) . .
S1 Cu1 Cu4 139.37(7) . .
S1 Cu1 I3 105.96(7) . .
Cu4 Cu1 I3 64.13(3) . .
S1 Cu1 I4 111.94(6) . .
Cu4 Cu1 I4 108.57(4) . .
I3 Cu1 I4 106.69(4) . .
S1 Cu1 I2 106.08(6) . .
Cu4 Cu1 I2 61.66(3) . .
I3 Cu1 I2 124.19(4) . .
I4 Cu1 I2 101.96(4) . .
S1 Cu1 Cu3 149.39(7) . .
Cu4 Cu1 Cu3 60.91(4) . .
I3 Cu1 Cu3 57.24(3) . .
I4 Cu1 Cu3 58.28(3) . .
I2 Cu1 Cu3 104.42(4) . .
S1 Cu1 Cu2 149.32(7) . .
Cu4 Cu1 Cu2 58.18(4) . .
I3 Cu1 Cu2 104.72(4) . .
I4 Cu1 Cu2 57.69(3) . .
I2 Cu1 Cu2 55.15(3) . .
Cu3 Cu1 Cu2 54.44(3) . .
S2 Cu4 I1 120.12(7) 8_655 .
S2 Cu4 Cu1 121.24(7) 8_655 .
I1 Cu4 Cu1 117.82(4) . .
S2 Cu4 I2 107.27(6) 8_655 .
I1 Cu4 I2 108.47(4) . .
Cu1 Cu4 I2 61.19(3) . .
S2 Cu4 Cu2 158.45(7) 8_655 .
I1 Cu4 Cu2 58.74(3) . .
Cu1 Cu4 Cu2 68.01(4) . .
I2 Cu4 Cu2 58.03(3) . .
S2 Cu4 Cu3 143.09(7) 8_655 .
I1 Cu4 Cu3 62.65(3) . .
Cu1 Cu4 Cu3 63.11(4) . .
I2 Cu4 Cu3 105.63(4) . .
Cu2 Cu4 Cu3 57.89(3) . .
S2 Cu4 I3 92.52(6) 8_655 .
I1 Cu4 I3 109.35(4) . .
Cu1 Cu4 I3 59.34(3) . .
I2 Cu4 I3 119.07(4) . .
Cu2 Cu4 I3 108.31(4) . .
Cu3 Cu4 I3 56.52(3) . .
Cu3 I4 Cu1 62.87(3) . .
Cu3 I4 Cu2 58.49(3) . .
Cu1 I4 Cu2 66.57(3) . .
Cu3 I3 Cu1 63.61(3) . .
Cu3 I3 Cu4 60.51(3) . .
Cu1 I3 Cu4 56.53(3) . .
Cu4 I1 Cu2 63.29(3) . .
Cu4 I1 Cu3 61.20(3) . .
Cu2 I1 Cu3 58.75(3) . .
Cu2 I2 Cu1 67.71(3) . .
Cu2 I2 Cu4 61.23(3) . .
Cu1 I2 Cu4 57.15(3) . .
C30 S1 C31 102.4(4) . .
C30 S1 Cu1 109.3(3) . .
C31 S1 Cu1 109.4(3) . .
C34 S2 C35 103.7(4) . .
C34 S2 Cu4 111.0(3) . 8_665
C35 S2 Cu4 110.0(3) . 8_665
C39 S3 C38 105.1(4) . .
C39 S3 Cu3 118.1(5) . 2_564
C38 S3 Cu3 110.1(3) . 2_564
C42 S4 C43 101.1(4) . .
C42 S4 Cu2 105.9(3) . 5_667
C43 S4 Cu2 113.0(3) . 5_667
C28 O1 C29 116.2(5) . .
C14 O3 C36 115.9(6) . .
C32 O2 C33 108.0(6) . .
C7 O4 C37 112.2(5) . .
C21 O6 C44 117.0(5) . .
C41 O5 C40 112.6(6) . .
C9 C8 C6 120.2(7) . .
C10 C9 C14 117.5(8) . .
C10 C9 C8 119.3(8) . .
C14 C9 C8 123.2(7) . .
C11 C10 C9 121.9(9) . .
C10 C11 C12 119.8(9) . .
C11 C12 C13 121.7(9) . .
C12 C13 C14 117.2(9) . .
C12 C13 C15 118.5(8) . .
C14 C13 C15 124.2(8) . .
O3 C14 C13 118.8(8) . .
O3 C14 C9 119.0(7) . .
C13 C14 C9 122.0(8) . .
C13 C15 C16 118.9(7) . .
C17 C16 C21 118.5(9) . .
C17 C16 C15 120.2(8) . .
C21 C16 C15 121.3(7) . .
O6 C21 C20 121.5(6) . .
O6 C21 C16 116.0(7) . .
C20 C21 C16 122.5(7) . .
C21 C20 C19 116.2(8) . .
C21 C20 C22 124.2(7) . .
C19 C20 C22 119.6(7) . .
C18 C19 C20 122.3(9) . .
C19 C18 C17 119.5(8) . .
C20 C22 C23 116.4(6) . .
C28 C23 C24 117.6(7) . .
C28 C23 C22 122.3(7) . .
C24 C23 C22 120.1(6) . .
C25 C24 C23 121.0(7) . .
C24 C25 C26 119.9(8) . .
C25 C26 C27 121.8(7) . .
C26 C27 C28 117.2(6) . .
C26 C27 C1 118.9(7) . .
C28 C27 C1 123.9(7) . .
O1 C28 C27 120.6(6) . .
O1 C28 C23 116.9(6) . .
C27 C28 C23 122.4(7) . .
C27 C1 C2 120.0(6) . .
C3 C2 C7 117.1(8) . .
C3 C2 C1 119.5(7) . .
C7 C2 C1 123.1(7) . .
C4 C3 C2 122.9(8) . .
C3 C4 C5 118.7(8) . .
C4 C5 C6 121.5(8) . .
C7 C6 C5 117.6(8) . .
C7 C6 C8 123.0(7) . .
C5 C6 C8 119.3(8) . .
O4 C7 C2 117.9(7) . .
O4 C7 C6 119.8(7) . .
C2 C7 C6 122.3(7) . .
O1 C29 C30 107.3(6) . .
O3 C36 C35 108.8(6) . .
C36 C35 S2 108.5(5) . .
C33 C34 S2 116.7(5) . .
O2 C33 C34 111.5(6) . .
O4 C37 C38 107.7(6) . .
C37 C38 S3 106.0(5) . .
C40 C39 S3 120.6(10) . .
O6 C44 C43 107.0(6) . .
C29 C30 S1 114.0(5) . .
O5 C41 C42 111.2(6) . .
C44 C43 S4 113.8(5) . .
C16 C17 C18 120.9(9) . .
O2 C32 C31 112.2(7) . .
C32 C31 S1 114.6(7) . .
C39 C40 O5 109.8(8) . .
C41 C42 S4 113.6(6) . .

loop_
_geom_bond_atom_site_label_1
_geom_bond_atom_site_label_2
_geom_bond_distance
_geom_bond_site_symmetry_2
Cu2 S4 2.304(2) 5_667
Cu2 I1 2.6262(11) .
Cu2 I2 2.6561(11) .
Cu2 Cu3 2.6582(13) .
Cu2 Cu4 2.7442(14) .
Cu2 I4 2.7584(11) .
Cu2 Cu1 2.9947(14) .
Cu3 S3 2.297(2) 2_565
Cu3 I3 2.6332(11) .
Cu3 I4 2.6809(11) .
Cu3 Cu4 2.7482(14) .
Cu3 I1 2.7854(11) .
Cu3 Cu1 2.8049(14) .
Cu1 S1 2.291(2) .
Cu1 Cu4 2.6069(14) .
Cu1 I3 2.6882(11) .
Cu1 I4 2.6973(11) .
Cu1 I2 2.7190(11) .
Cu4 S2 2.285(2) 8_655
Cu4 I1 2.6043(12) .
Cu4 I2 2.7314(12) .
Cu4 I3 2.8121(12) .
S1 C30 1.812(7) .
S1 C31 1.814(9) .
S2 C34 1.804(8) .
S2 C35 1.818(8) .
S2 Cu4 2.285(2) 8_665
S3 C39 1.743(10) .
S3 C38 1.808(8) .
S3 Cu3 2.297(2) 2_564
S4 C42 1.815(8) .
S4 C43 1.818(8) .
S4 Cu2 2.304(2) 5_667
O1 C28 1.384(8) .
O1 C29 1.436(8) .
O3 C14 1.385(9) .
O3 C36 1.415(9) .
O2 C32 1.412(10) .
O2 C33 1.424(9) .
O4 C7 1.385(8) .
O4 C37 1.426(9) .
O6 C21 1.388(8) .
O6 C44 1.438(8) .
O5 C41 1.404(9) .
O5 C40 1.457(11) .
C8 C9 1.498(12) .
C8 C6 1.510(11) .
C9 C10 1.387(12) .
C9 C14 1.409(12) .
C10 C11 1.370(13) .
C11 C12 1.376(14) .
C12 C13 1.398(12) .
C13 C14 1.402(11) .
C13 C15 1.509(12) .
C15 C16 1.511(12) .
C16 C17 1.383(11) .
C16 C21 1.399(10) .
C21 C20 1.397(10) .
C20 C19 1.413(10) .
C20 C22 1.498(11) .
C19 C18 1.369(13) .
C18 C17 1.390(14) .
C22 C23 1.510(10) .
C23 C28 1.397(9) .
C23 C24 1.398(10) .
C24 C25 1.368(11) .
C25 C26 1.375(11) .
C26 C27 1.388(10) .
C27 C28 1.390(10) .
C27 C1 1.511(10) .
C1 C2 1.512(11) .
C2 C3 1.387(11) .
C2 C7 1.389(11) .
C3 C4 1.370(12) .
C4 C5 1.380(13) .
C5 C6 1.397(11) .
C6 C7 1.395(11) .
C29 C30 1.500(10) .
C36 C35 1.511(10) .
C34 C33 1.506(11) .
C37 C38 1.506(10) .
C39 C40 1.438(15) .
C44 C43 1.507(10) .
C41 C42 1.512(11) .
C32 C31 1.496(11) .
